data_4024384
loop_
_publ_author_name
'D. Christopher Braddock'
'David S. Millan'
'Yolanda P\'erez-Fuertes'
'Rebecca H. Pouwer'
'Richard N. Sheppard'
'Savade Solanki'
'Andrew J. P. White'

_publ_section_title
;
Bromonium Ion Induced Transannular Oxonium Ion Formation-Fragmentation in
Model Obtusallene Systems and Structural Reassignment of Obtusallenes
V-VII
;
_journal_name_full 'Journal of Organic Chemistry'
_journal_page_first 1835
_journal_page_last 1841
_journal_paper_doi 10.1021/jo8026577
_journal_volume 74
_journal_year 2009
_chemical_formula_moiety 'C11 H16 Br Cl O2'
_chemical_formula_sum 'C11 H16 Br Cl O2'
_chemical_formula_weight 295.60
_chemical_name_systematic
; 
 ? 
;
_space_group_IT_number 14
_symmetry_cell_setting monoclinic
_symmetry_space_group_name_Hall '-P 2yn'
_symmetry_space_group_name_H-M 'P 1 21/n 1'
_atom_sites_solution_hydrogens geom
_atom_sites_solution_primary direct
_atom_sites_solution_secondary difmap
_audit_creation_method SHELXL-97
_cell_angle_alpha 90
_cell_angle_beta 95.0480(13)
_cell_angle_gamma 90
_cell_formula_units_Z 12
_cell_length_a 10.08901(12)
_cell_length_b 14.1397(2)
_cell_length_c 26.0378(4)
_cell_measurement_reflns_used 20098
_cell_measurement_temperature 173(2)
_cell_measurement_theta_max 32.3250
_cell_measurement_theta_min 3.7760
_cell_volume 3700.03(9)
_computing_cell_refinement 'CrysAlis RED, Oxford Diffraction Ltd'
_computing_data_collection 'CrysAlis CCD, Oxford Diffraction Ltd'
_computing_data_reduction 'CrysAlis RED, Oxford Diffraction Ltd'
_computing_molecular_graphics 'Bruker SHELXTL'
_computing_publication_material 'Bruker SHELXTL'
_computing_structure_refinement 'SHELXL-97 (Sheldrick, 1997)'
_computing_structure_solution 'SHELXS-97 (Sheldrick, 1990)'
_diffrn_ambient_temperature 173(2)
_diffrn_detector_area_resol_mean 15.9863
_diffrn_measured_fraction_theta_full 0.993
_diffrn_measured_fraction_theta_max 0.914
_diffrn_measurement_device_type 'OD Xcalibur 3'
_diffrn_measurement_method 'phi and omega scans'
_diffrn_radiation_monochromator graphite
_diffrn_radiation_source 'Enhance (Mo) X-ray Source'
_diffrn_radiation_type MoK\a
_diffrn_radiation_wavelength 0.71073
_diffrn_reflns_av_R_equivalents 0.0618
_diffrn_reflns_av_sigmaI/netI 0.0643
_diffrn_reflns_limit_h_max 14
_diffrn_reflns_limit_h_min -14
_diffrn_reflns_limit_k_max 21
_diffrn_reflns_limit_k_min -21
_diffrn_reflns_limit_l_max 38
_diffrn_reflns_limit_l_min -38
_diffrn_reflns_number 51476
_diffrn_reflns_theta_full 25.00
_diffrn_reflns_theta_max 32.33
_diffrn_reflns_theta_min 3.78
_diffrn_standards_number 0
_exptl_absorpt_coefficient_mu 3.528
_exptl_absorpt_correction_T_max 0.789
_exptl_absorpt_correction_T_min 0.331
_exptl_absorpt_correction_type analytical
_exptl_absorpt_process_details
; 
CrysAlis RED, Oxford Diffraction Ltd., 
Version 1.171.32.5 (release 08-05-2007 CrysAlis171 .NET) 
(compiled May  8 2007,13:10:02) 
Analytical numeric absorption correction using a multifaceted crystal 
model based on expressions derived by R.C. Clark & J.S. Reid. 
(Clark, R. C. & Reid, J. S. (1995). Acta Cryst. A51, 887-897) 
;
_exptl_crystal_colour Colourless
_exptl_crystal_density_diffrn 1.592
_exptl_crystal_density_method 'not measured'
_exptl_crystal_description blocks
_exptl_crystal_F_000 1800
_exptl_crystal_size_max 0.34
_exptl_crystal_size_mid 0.31
_exptl_crystal_size_min 0.07
_refine_diff_density_max 0.807
_refine_diff_density_min -0.683
_refine_diff_density_rms 0.112
_refine_ls_extinction_method none
_refine_ls_goodness_of_fit_ref 1.134
_refine_ls_hydrogen_treatment constr
_refine_ls_matrix_type full
_refine_ls_number_parameters 406
_refine_ls_number_reflns 12075
_refine_ls_number_restraints 0
_refine_ls_restrained_S_all 1.134
_refine_ls_R_factor_all 0.1116
_refine_ls_R_factor_gt 0.0583
_refine_ls_shift/su_max 0.001
_refine_ls_shift/su_mean 0.000
_refine_ls_structure_factor_coef Fsqd
_refine_ls_weighting_details 'calc w=1/[\s^2^(Fo^2^)+(0.0184P)^2^+5.3793P] where P=(Fo^2^+2Fc^2^)/3'
_refine_ls_weighting_scheme calc
_refine_ls_wR_factor_gt 0.0813
_refine_ls_wR_factor_ref 0.0989
_reflns_number_gt 7802
_reflns_number_total 12075
_reflns_threshold_expression >2sigma(I)
_cod_data_source_file jo8026577_si_002_2.cif
_cod_data_source_block Compound_15
_cod_depositor_comments
;
The following automatic conversions were performed:
'_symmetry_cell_setting' value 'Monoclinic' changed to 'monoclinic'
according to '/home/saulius/struct/CIF-dictionaries/cif_core.dic'
dictionary named 'cif_core.dic' version 2.4.1 from 2010-06-29.

Automatic conversion script
Id: cif_fix_enum 1527 2010-12-29 10:47:43Z saulius 
;
_cod_original_sg_symbol_H-M P2(1)/n
_cod_database_code 4024384

loop_
_symmetry_equiv_pos_as_xyz
'x, y, z'
'-x+1/2, y+1/2, -z+1/2'
'-x, -y, -z'
'x-1/2, -y-1/2, z-1/2'

loop_
_atom_site_label
_atom_site_type_symbol
_atom_site_fract_x
_atom_site_fract_y
_atom_site_fract_z
_atom_site_U_iso_or_equiv
_atom_site_adp_type
_atom_site_occupancy
_atom_site_symmetry_multiplicity
_atom_site_calc_flag
_atom_site_refinement_flags
_atom_site_disorder_assembly
_atom_site_disorder_group
O1 O 0.5785(2) 0.68065(15) 0.44721(9) 0.0339(5) Uani 1 1 d . . .
O2 O 0.30230(17) 0.54136(14) 0.38573(7) 0.0217(4) Uani 1 1 d . . .
C4 C 0.5632(3) 0.6330(2) 0.39834(12) 0.0288(7) Uani 1 1 d . . .
H4A H 0.6448 0.6417 0.3804 0.035 Uiso 1 1 calc R . .
H4B H 0.4879 0.6615 0.3767 0.035 Uiso 1 1 calc R . .
C5 C 0.5375(3) 0.5278(2) 0.40497(13) 0.0287(7) Uani 1 1 d . . .
H5A H 0.5433 0.4954 0.3715 0.034 Uiso 1 1 calc R . .
H5B H 0.6073 0.5011 0.4299 0.034 Uiso 1 1 calc R . .
C6 C 0.4028(3) 0.50909(19) 0.42379(11) 0.0214(6) Uani 1 1 d . . .
H6A H 0.3960 0.5483 0.4554 0.026 Uiso 1 1 calc R . .
C7 C 0.3587(3) 0.4100(2) 0.43600(12) 0.0261(6) Uani 1 1 d . . .
H7A H 0.4012 0.3882 0.4701 0.031 Uiso 1 1 calc R . .
Cl Cl 0.39251(9) 0.32886(6) 0.38529(4) 0.0492(2) Uani 1 1 d . . .
C8 C 0.2099(3) 0.4250(2) 0.43792(12) 0.0260(6) Uani 1 1 d . . .
H8A H 0.1894 0.4489 0.4721 0.031 Uiso 1 1 calc R . .
H8B H 0.1600 0.3656 0.4303 0.031 Uiso 1 1 calc R . .
C9 C 0.1769(3) 0.4991(2) 0.39570(11) 0.0230(6) Uani 1 1 d . . .
H9A H 0.1397 0.4658 0.3637 0.028 Uiso 1 1 calc R . .
C10 C 0.0825(3) 0.5797(2) 0.40703(12) 0.0272(6) Uani 1 1 d . . .
H10A H 0.0677 0.6183 0.3749 0.033 Uiso 1 1 calc R . .
Br Br -0.08851(3) 0.52107(3) 0.419119(13) 0.03903(9) Uani 1 1 d . . .
C11 C 0.1263(3) 0.6476(2) 0.45097(12) 0.0308(7) Uani 1 1 d . . .
H11A H 0.0526 0.6916 0.4565 0.037 Uiso 1 1 calc R . .
H11B H 0.1472 0.6112 0.4831 0.037 Uiso 1 1 calc R . .
C12 C 0.2467(3) 0.7033(2) 0.43903(13) 0.0311(7) Uani 1 1 d . . .
H12A H 0.2431 0.7342 0.4065 0.037 Uiso 1 1 calc R . .
C13 C 0.3567(3) 0.7131(2) 0.46965(14) 0.0334(7) Uani 1 1 d . . .
H13A H 0.3554 0.6926 0.5043 0.040 Uiso 1 1 calc R . .
C14 C 0.4842(3) 0.7544(2) 0.45377(15) 0.0387(8) Uani 1 1 d . . .
H14A H 0.4662 0.7896 0.4210 0.046 Uiso 1 1 calc R . .
H14B H 0.5213 0.7993 0.4805 0.046 Uiso 1 1 calc R . .
O1' O -0.1966(2) 0.40326(16) 0.22792(9) 0.0368(5) Uani 1 1 d . . .
O2' O 0.06964(17) 0.56003(15) 0.28171(7) 0.0239(4) Uani 1 1 d . . .
C4' C -0.1861(3) 0.4604(2) 0.27306(13) 0.0338(7) Uani 1 1 d . . .
H4'A H -0.1103 0.4382 0.2967 0.041 Uiso 1 1 calc R . .
H4'B H -0.2681 0.4537 0.2910 0.041 Uiso 1 1 calc R . .
C5' C -0.1658(3) 0.5636(2) 0.26031(13) 0.0303(7) Uani 1 1 d . . .
H5'A H -0.2361 0.5839 0.2337 0.036 Uiso 1 1 calc R . .
H5'B H -0.1738 0.6024 0.2915 0.036 Uiso 1 1 calc R . .
C6' C -0.0309(2) 0.5800(2) 0.24084(11) 0.0215(6) Uani 1 1 d . . .
H6'A H -0.0205 0.5328 0.2128 0.026 Uiso 1 1 calc R . .
C7' C 0.0083(3) 0.6756(2) 0.22091(13) 0.0278(6) Uani 1 1 d . . .
H7'A H -0.0338 0.6871 0.1852 0.033 Uiso 1 1 calc R . .
Cl' Cl -0.03188(9) 0.76847(7) 0.26388(5) 0.0620(3) Uani 1 1 d . . .
C8' C 0.1581(3) 0.6628(2) 0.22090(12) 0.0274(6) Uani 1 1 d . . .
H8'A H 0.2047 0.7244 0.2241 0.033 Uiso 1 1 calc R . .
H8'B H 0.1810 0.6310 0.1890 0.033 Uiso 1 1 calc R . .
C9' C 0.1939(3) 0.6006(2) 0.26838(11) 0.0228(6) Uani 1 1 d . . .
H9'A H 0.2302 0.6421 0.2974 0.027 Uiso 1 1 calc R . .
C10' C 0.2903(3) 0.5182(2) 0.26329(12) 0.0263(6) Uani 1 1 d . . .
H10B H 0.3059 0.4878 0.2980 0.032 Uiso 1 1 calc R . .
Br' Br 0.46034(3) 0.57383(3) 0.246545(13) 0.03582(9) Uani 1 1 d . . .
C11' C 0.2488(3) 0.4402(2) 0.22435(12) 0.0301(7) Uani 1 1 d . . .
H11C H 0.2250 0.4690 0.1901 0.036 Uiso 1 1 calc R . .
H11D H 0.3249 0.3970 0.2212 0.036 Uiso 1 1 calc R . .
C12' C 0.1327(3) 0.3847(2) 0.24022(13) 0.0283(7) Uani 1 1 d . . .
H12B H 0.1368 0.3620 0.2747 0.034 Uiso 1 1 calc R . .
C13' C 0.0252(3) 0.3651(2) 0.20949(13) 0.0342(7) Uani 1 1 d . . .
H13B H 0.0287 0.3756 0.1736 0.041 Uiso 1 1 calc R . .
C14' C -0.1026(3) 0.3274(2) 0.22712(14) 0.0377(8) Uani 1 1 d . . .
H14C H -0.1385 0.2772 0.2034 0.045 Uiso 1 1 calc R . .
H14D H -0.0860 0.2998 0.2620 0.045 Uiso 1 1 calc R . .
O1" O 0.8051(2) 0.68889(16) 0.11799(9) 0.0382(6) Uani 1 1 d . . .
O2" O 0.57218(18) 0.51577(14) 0.05687(7) 0.0218(4) Uani 1 1 d . . .
C4" C 0.8192(3) 0.6234(2) 0.07716(14) 0.0339(7) Uani 1 1 d . . .
H4"A H 0.9096 0.6291 0.0654 0.041 Uiso 1 1 calc R . .
H4"B H 0.7541 0.6390 0.0477 0.041 Uiso 1 1 calc R . .
C5" C 0.7970(3) 0.5222(2) 0.09414(13) 0.0293(7) Uani 1 1 d . . .
H5"A H 0.8217 0.4783 0.0669 0.035 Uiso 1 1 calc R . .
H5"B H 0.8555 0.5089 0.1258 0.035 Uiso 1 1 calc R . .
C6" C 0.6543(3) 0.5047(2) 0.10447(11) 0.0224(6) Uani 1 1 d . . .
H6"A H 0.6285 0.5553 0.1285 0.027 Uiso 1 1 calc R . .
C7" C 0.6097(3) 0.4115(2) 0.12533(12) 0.0273(6) Uani 1 1 d . . .
H7"A H 0.6356 0.4060 0.1632 0.033 Uiso 1 1 calc R . .
Cl" Cl 0.67221(9) 0.31292(6) 0.09056(4) 0.0424(2) Uani 1 1 d . . .
C8" C 0.4594(3) 0.4212(2) 0.11431(11) 0.0267(6) Uani 1 1 d . . .
H8"A H 0.4209 0.4586 0.1415 0.032 Uiso 1 1 calc R . .
H8"B H 0.4159 0.3584 0.1118 0.032 Uiso 1 1 calc R . .
C9" C 0.4441(3) 0.4730(2) 0.06231(11) 0.0216(6) Uani 1 1 d . . .
H9"A H 0.4258 0.4252 0.0343 0.026 Uiso 1 1 calc R . .
C10" C 0.3413(3) 0.5517(2) 0.05485(12) 0.0259(6) Uani 1 1 d . . .
H10C H 0.3413 0.5743 0.0184 0.031 Uiso 1 1 calc R . .
Br" Br 0.16530(3) 0.49462(3) 0.062198(15) 0.04136(10) Uani 1 1 d . . .
C11" C 0.3572(3) 0.6384(2) 0.08962(13) 0.0320(7) Uani 1 1 d . . .
H11E H 0.2782 0.6797 0.0831 0.038 Uiso 1 1 calc R . .
H11F H 0.3621 0.6181 0.1261 0.038 Uiso 1 1 calc R . .
C12" C 0.4804(3) 0.6938(2) 0.08050(13) 0.0297(7) Uani 1 1 d . . .
H12C H 0.4938 0.7105 0.0460 0.036 Uiso 1 1 calc R . .
C13" C 0.5709(3) 0.7205(2) 0.11721(13) 0.0322(7) Uani 1 1 d . . .
H13C H 0.5497 0.7143 0.1519 0.039 Uiso 1 1 calc R . .
C14" C 0.7042(3) 0.7598(2) 0.10827(15) 0.0385(8) Uani 1 1 d . . .
H14E H 0.7035 0.7821 0.0722 0.046 Uiso 1 1 calc R . .
H14F H 0.7242 0.8146 0.1314 0.046 Uiso 1 1 calc R . .

loop_
_atom_site_aniso_label
_atom_site_aniso_U_11
_atom_site_aniso_U_22
_atom_site_aniso_U_33
_atom_site_aniso_U_23
_atom_site_aniso_U_13
_atom_site_aniso_U_12
O1 0.0276(11) 0.0336(12) 0.0397(13) -0.0019(10) -0.0012(10) -0.0035(9)
O2 0.0159(8) 0.0296(10) 0.0196(10) 0.0022(8) 0.0018(7) -0.0001(8)
C4 0.0225(14) 0.0332(17) 0.0311(17) 0.0053(14) 0.0037(13) -0.0034(12)
C5 0.0176(13) 0.0289(16) 0.0392(18) 0.0030(14) 0.0007(12) 0.0019(12)
C6 0.0192(12) 0.0208(13) 0.0239(14) 0.0046(12) 0.0003(11) 0.0033(11)
C7 0.0255(14) 0.0222(14) 0.0310(16) 0.0020(13) 0.0045(12) 0.0023(11)
Cl 0.0496(5) 0.0272(4) 0.0750(7) -0.0160(4) 0.0284(5) -0.0031(4)
C8 0.0248(14) 0.0253(15) 0.0289(16) 0.0001(13) 0.0079(12) -0.0027(12)
C9 0.0182(12) 0.0316(15) 0.0193(13) -0.0025(12) 0.0033(10) -0.0009(11)
C10 0.0178(12) 0.0383(17) 0.0259(15) 0.0049(14) 0.0044(11) 0.0024(12)
Br 0.01914(14) 0.0617(2) 0.03696(18) 0.00131(17) 0.00625(13) -0.00120(14)
C11 0.0303(15) 0.0332(17) 0.0295(16) -0.0027(14) 0.0059(13) 0.0088(13)
C12 0.0357(17) 0.0218(15) 0.0360(18) 0.0016(14) 0.0038(14) 0.0082(13)
C13 0.0378(17) 0.0245(16) 0.0385(19) -0.0062(14) 0.0076(15) 0.0013(13)
C14 0.0410(19) 0.0293(17) 0.045(2) -0.0048(16) 0.0016(16) -0.0039(14)
O1' 0.0308(11) 0.0339(12) 0.0438(14) 0.0014(11) -0.0087(10) -0.0046(10)
O2' 0.0148(8) 0.0389(12) 0.0179(10) 0.0009(9) 0.0013(7) 0.0001(8)
C4' 0.0203(14) 0.0423(19) 0.0390(19) 0.0050(16) 0.0036(13) -0.0063(13)
C5' 0.0153(12) 0.0362(17) 0.0392(18) -0.0021(15) 0.0013(12) 0.0000(12)
C6' 0.0149(11) 0.0246(14) 0.0240(14) -0.0016(12) -0.0041(10) 0.0033(11)
C7' 0.0229(14) 0.0224(14) 0.0378(18) -0.0009(13) 0.0008(13) 0.0031(11)
Cl' 0.0390(5) 0.0328(5) 0.1173(10) -0.0306(6) 0.0239(6) -0.0023(4)
C8' 0.0225(14) 0.0286(16) 0.0315(16) 0.0037(13) 0.0045(12) 0.0002(12)
C9' 0.0144(11) 0.0336(16) 0.0204(14) 0.0000(12) 0.0017(10) -0.0013(11)
C10' 0.0171(12) 0.0373(17) 0.0252(15) 0.0035(13) 0.0052(11) 0.0021(12)
Br' 0.01664(13) 0.0529(2) 0.03862(18) 0.00248(16) 0.00623(12) -0.00145(13)
C11' 0.0278(15) 0.0307(16) 0.0326(17) 0.0019(14) 0.0072(13) 0.0079(13)
C12' 0.0300(15) 0.0236(15) 0.0314(17) 0.0034(13) 0.0027(13) 0.0068(12)
C13' 0.0404(18) 0.0285(17) 0.0337(18) -0.0025(14) 0.0025(15) -0.0007(14)
C14' 0.0371(18) 0.0279(17) 0.046(2) 0.0009(16) -0.0049(16) -0.0076(14)
O1" 0.0341(12) 0.0344(13) 0.0447(14) -0.0019(11) -0.0050(11) -0.0050(10)
O2" 0.0178(9) 0.0284(10) 0.0194(9) 0.0003(8) 0.0019(7) 0.0025(8)
C4" 0.0240(15) 0.0368(18) 0.0412(19) 0.0031(15) 0.0043(14) -0.0008(13)
C5" 0.0210(13) 0.0330(17) 0.0327(17) 0.0033(14) -0.0038(12) 0.0011(12)
C6" 0.0225(13) 0.0247(14) 0.0190(13) 0.0007(12) -0.0037(11) 0.0034(11)
C7" 0.0302(15) 0.0254(15) 0.0255(15) 0.0018(13) -0.0018(12) 0.0003(12)
Cl" 0.0413(4) 0.0257(4) 0.0592(6) -0.0038(4) -0.0016(4) 0.0098(3)
C8" 0.0269(14) 0.0278(15) 0.0256(15) 0.0010(13) 0.0034(12) -0.0020(12)
C9" 0.0195(12) 0.0260(14) 0.0191(13) -0.0030(12) 0.0007(10) 0.0017(11)
C10" 0.0190(13) 0.0324(16) 0.0265(15) 0.0002(13) 0.0030(11) 0.0043(12)
Br" 0.02011(14) 0.0469(2) 0.0572(2) -0.00446(18) 0.00433(14) -0.00129(14)
C11" 0.0272(15) 0.0280(16) 0.0417(19) -0.0030(14) 0.0081(14) 0.0052(13)
C12" 0.0318(15) 0.0226(15) 0.0358(18) 0.0015(13) 0.0090(14) 0.0078(13)
C13" 0.0387(17) 0.0269(16) 0.0322(17) -0.0008(14) 0.0085(14) 0.0041(13)
C14" 0.0400(18) 0.0269(17) 0.048(2) -0.0013(16) 0.0028(16) -0.0024(14)

loop_
_atom_type_symbol
_atom_type_description
_atom_type_scat_dispersion_real
_atom_type_scat_dispersion_imag
_atom_type_scat_source
C C 0.0033 0.0016 'International Tables Vol C Tables 4.2.6.8 and 6.1.1.4'
H H 0.0000 0.0000 'International Tables Vol C Tables 4.2.6.8 and 6.1.1.4'
O O 0.0106 0.0060 'International Tables Vol C Tables 4.2.6.8 and 6.1.1.4'
Cl Cl 0.1484 0.1585 'International Tables Vol C Tables 4.2.6.8 and 6.1.1.4'
Br Br -0.2901 2.4595 'International Tables Vol C Tables 4.2.6.8 and 6.1.1.4'

loop_
_geom_angle_atom_site_label_1
_geom_angle_atom_site_label_2
_geom_angle_atom_site_label_3
_geom_angle
_geom_angle_site_symmetry_1
_geom_angle_site_symmetry_3
_geom_angle_publ_flag
C14 O1 C4 115.2(2) . . ?
C6 O2 C9 108.8(2) . . ?
O1 C4 C5 111.3(3) . . ?
C6 C5 C4 112.0(2) . . ?
O2 C6 C5 108.9(2) . . ?
O2 C6 C7 103.8(2) . . ?
C5 C6 C7 121.4(2) . . ?
C6 C7 C8 100.8(2) . . ?
C6 C7 Cl 110.9(2) . . ?
C8 C7 Cl 111.3(2) . . ?
C7 C8 C9 102.9(2) . . ?
O2 C9 C10 107.2(2) . . ?
O2 C9 C8 105.9(2) . . ?
C10 C9 C8 118.0(2) . . ?
C11 C10 C9 117.9(2) . . ?
C11 C10 Br 110.2(2) . . ?
C9 C10 Br 106.7(2) . . ?
C12 C11 C10 111.1(3) . . ?
C13 C12 C11 125.7(3) . . ?
C12 C13 C14 124.8(3) . . ?
O1 C14 C13 110.1(3) . . ?
C4' O1' C14' 115.8(2) . . ?
C6' O2' C9' 108.4(2) . . ?
O1' C4' C5' 111.6(3) . . ?
C6' C5' C4' 111.4(2) . . ?
O2' C6' C5' 108.7(2) . . ?
O2' C6' C7' 104.0(2) . . ?
C5' C6' C7' 121.5(2) . . ?
C6' C7' C8' 100.5(2) . . ?
C6' C7' Cl' 111.1(2) . . ?
C8' C7' Cl' 111.5(2) . . ?
C7' C8' C9' 103.4(2) . . ?
O2' C9' C10' 106.8(2) . . ?
O2' C9' C8' 105.8(2) . . ?
C10' C9' C8' 118.2(2) . . ?
C9' C10' C11' 117.9(2) . . ?
C9' C10' Br' 106.71(19) . . ?
C11' C10' Br' 109.48(19) . . ?
C12' C11' C10' 111.7(2) . . ?
C13' C12' C11' 124.3(3) . . ?
C12' C13' C14' 124.8(3) . . ?
O1' C14' C13' 109.0(3) . . ?
C4" O1" C14" 116.0(3) . . ?
C6" O2" C9" 108.8(2) . . ?
O1" C4" C5" 111.6(3) . . ?
C6" C5" C4" 112.0(2) . . ?
O2" C6" C5" 108.4(2) . . ?
O2" C6" C7" 103.8(2) . . ?
C5" C6" C7" 121.9(2) . . ?
C6" C7" C8" 100.2(2) . . ?
C6" C7" Cl" 111.4(2) . . ?
C8" C7" Cl" 111.1(2) . . ?
C7" C8" C9" 103.3(2) . . ?
O2" C9" C10" 106.6(2) . . ?
O2" C9" C8" 105.4(2) . . ?
C10" C9" C8" 118.4(2) . . ?
C9" C10" C11" 118.5(2) . . ?
C9" C10" Br" 107.3(2) . . ?
C11" C10" Br" 108.65(19) . . ?
C12" C11" C10" 111.7(3) . . ?
C13" C12" C11" 124.3(3) . . ?
C12" C13" C14" 124.8(3) . . ?
O1" C14" C13" 110.3(3) . . ?

loop_
_geom_bond_atom_site_label_1
_geom_bond_atom_site_label_2
_geom_bond_distance
_geom_bond_site_symmetry_2
_geom_bond_publ_flag
O1 C14 1.432(4) . ?
O1 C4 1.436(4) . ?
O2 C6 1.429(3) . ?
O2 C9 1.443(3) . ?
C4 C5 1.523(4) . ?
C5 C6 1.508(4) . ?
C6 C7 1.512(4) . ?
C7 C8 1.522(4) . ?
C7 Cl 1.804(3) . ?
C8 C9 1.534(4) . ?
C9 C10 1.531(4) . ?
C10 C11 1.529(4) . ?
C10 Br 1.964(3) . ?
C11 C12 1.503(4) . ?
C12 C13 1.315(4) . ?
C13 C14 1.503(5) . ?
O1' C4' 1.423(4) . ?
O1' C14' 1.433(4) . ?
O2' C6' 1.432(3) . ?
O2' C9' 1.449(3) . ?
C4' C5' 1.514(5) . ?
C5' C6' 1.511(4) . ?
C6' C7' 1.514(4) . ?
C7' C8' 1.522(4) . ?
C7' Cl' 1.794(3) . ?
C8' C9' 1.534(4) . ?
C9' C10' 1.530(4) . ?
C10' C11' 1.532(4) . ?
C10' Br' 1.971(3) . ?
C11' C12' 1.497(4) . ?
C12' C13' 1.320(4) . ?
C13' C14' 1.503(5) . ?
O1" C4" 1.427(4) . ?
O1" C14" 1.436(4) . ?
O2" C6" 1.438(3) . ?
O2" C9" 1.445(3) . ?
C4" C5" 1.519(4) . ?
C5" C6" 1.508(4) . ?
C6" C7" 1.508(4) . ?
C7" C8" 1.524(4) . ?
C7" Cl" 1.806(3) . ?
C8" C9" 1.535(4) . ?
C9" C10" 1.523(4) . ?
C10" C11" 1.524(4) . ?
C10" Br" 1.975(3) . ?
C11" C12" 1.505(4) . ?
C12" C13" 1.318(4) . ?
C13" C14" 1.492(5) . ?
